data_2240493
loop_
_publ_author_name
'Govindhan, Muniyappan'
'Subramanian, Kathavarayan'
'Viswanathan, Vijayan'
'Velmurugan, Devadasan'

_publ_section_title
;
 Crystal structure of
 2-(4-fluoro-3-methylphenyl)-5-{[(naphthalen-1-yl)oxy]methyl}-1,3,4-oxadiazole
;
_journal_coeditor_code SU5076
_journal_issue 4
_journal_name_full 'Acta Crystallographica Section E'
_journal_page_first o229
_journal_page_last o230
_journal_paper_doi 10.1107/S2056989015004144
_journal_volume 71
_journal_year 2015
_chemical_formula_iupac 'C20 H15 F N2 O2'
_chemical_formula_moiety 'C20 H15 F N2 O2'
_chemical_formula_sum 'C20 H15 F N2 O2'
_chemical_formula_weight 334.34
_chemical_name_systematic
;
2-(4-Fluoro-3-methylphenyl)-5-{[(naphthalen-1-yl)oxy]methyl}-1,3,4-oxadiazole
;
_space_group_IT_number 2
_symmetry_cell_setting triclinic
_symmetry_space_group_name_Hall '-P 1'
_symmetry_space_group_name_H-M 'P -1'
_atom_sites_solution_hydrogens geom
_atom_sites_solution_primary direct
_atom_sites_solution_secondary difmap
_audit_creation_method SHELXL-97
_cell_angle_alpha 77.092(3)
_cell_angle_beta 77.494(3)
_cell_angle_gamma 66.734(3)
_cell_formula_units_Z 2
_cell_length_a 7.4236(4)
_cell_length_b 7.5062(4)
_cell_length_c 16.3519(8)
_cell_measurement_reflns_used 3368
_cell_measurement_temperature 293(2)
_cell_measurement_theta_max 26.59
_cell_measurement_theta_min 1.29
_cell_volume 807.51(8)
_computing_cell_refinement
;
SAINT (Bruker, 2008)
;
_computing_data_collection
;
APEX2 (Bruker, 2008)
;
_computing_data_reduction
;
SAINT (Bruker, 2008)
;
_computing_molecular_graphics
;
ORTEP-3 for Windows (Farrugia, 2012)
;
_computing_publication_material
;
SHELXL97 (Sheldrick, 2008) and PLATON (Spek, 2009)
;
_computing_structure_refinement
;
SHELXL97 (Sheldrick, 2008)
;
_computing_structure_solution
;
SHELXS97 (Sheldrick, 2008)
;
_diffrn_ambient_temperature 293(2)
_diffrn_measured_fraction_theta_full 0.991
_diffrn_measured_fraction_theta_max 0.991
_diffrn_measurement_device_type 'Bruker SMART APEXII area-detector'
_diffrn_measurement_method '\w and \f scans'
_diffrn_radiation_monochromator graphite
_diffrn_radiation_source 'fine-focus sealed tube'
_diffrn_radiation_type MoK\a
_diffrn_radiation_wavelength 0.71073
_diffrn_reflns_av_R_equivalents 0.0301
_diffrn_reflns_av_sigmaI/netI 0.0272
_diffrn_reflns_limit_h_max 9
_diffrn_reflns_limit_h_min -9
_diffrn_reflns_limit_k_max 9
_diffrn_reflns_limit_k_min -9
_diffrn_reflns_limit_l_max 20
_diffrn_reflns_limit_l_min -20
_diffrn_reflns_number 11476
_diffrn_reflns_theta_full 26.59
_diffrn_reflns_theta_max 26.59
_diffrn_reflns_theta_min 1.29
_exptl_absorpt_coefficient_mu 0.098
_exptl_absorpt_correction_T_max 0.9903
_exptl_absorpt_correction_T_min 0.9807
_exptl_absorpt_correction_type multi-scan
_exptl_absorpt_process_details
;
(<i>SADABS</i>; Bruker, 2008)
;
_exptl_crystal_colour colourless
_exptl_crystal_density_diffrn 1.375
_exptl_crystal_density_method 'not measured'
_exptl_crystal_description block
_exptl_crystal_F_000 348
_exptl_crystal_size_max 0.20
_exptl_crystal_size_mid 0.15
_exptl_crystal_size_min 0.10
_refine_diff_density_max 0.155
_refine_diff_density_min -0.222
_refine_ls_extinction_method none
_refine_ls_goodness_of_fit_ref 1.052
_refine_ls_hydrogen_treatment constr
_refine_ls_matrix_type full
_refine_ls_number_parameters 227
_refine_ls_number_reflns 3368
_refine_ls_number_restraints 0
_refine_ls_restrained_S_all 1.052
_refine_ls_R_factor_all 0.0714
_refine_ls_R_factor_gt 0.0422
_refine_ls_shift/su_max 0.001
_refine_ls_shift/su_mean 0.000
_refine_ls_structure_factor_coef Fsqd
_refine_ls_weighting_details 'calc w=1/[\s^2^(Fo^2^)+(0.0629P)^2^+0.1875P] where P=(Fo^2^+2Fc^2^)/3'
_refine_ls_weighting_scheme calc
_refine_ls_wR_factor_gt 0.1105
_refine_ls_wR_factor_ref 0.1343
_reflns_number_gt 2306
_reflns_number_total 3368
_reflns_threshold_expression I>2sigma(I)
_cod_data_source_file su5076sup1.cif
_cod_data_source_block I
_cod_original_cell_volume 807.51(7)
_cod_database_code 2240493
_cod_database_fobs_code 2240493

loop_
_symmetry_equiv_pos_as_xyz
'x, y, z'
'-x, -y, -z'

loop_
_atom_site_type_symbol
_atom_site_label
_atom_site_fract_x
_atom_site_fract_y
_atom_site_fract_z
_atom_site_U_iso_or_equiv
_atom_site_adp_type
_atom_site_calc_flag
_atom_site_refinement_flags
_atom_site_occupancy
_atom_site_symmetry_multiplicity
C C1 0.2815(2) 0.9674(2) 0.27299(10) 0.0380(4) Uani d . 1 1
C C2 0.0947(3) 1.0312(3) 0.24700(11) 0.0458(4) Uani d . 1 1
H H2 -0.0126 1.0179 0.2860 0.055 Uiso calc R 1 1
C C3 0.0698(3) 1.1126(3) 0.16502(12) 0.0559(5) Uani d . 1 1
H H3 -0.0549 1.1560 0.1486 0.067 Uiso calc R 1 1
C C4 0.2302(3) 1.1315(3) 0.10517(12) 0.0585(5) Uani d . 1 1
H H4 0.2119 1.1853 0.0492 0.070 Uiso calc R 1 1
C C5 0.4113(3) 1.0721(3) 0.12833(11) 0.0542(5) Uani d . 1 1
H H5 0.5162 1.0865 0.0881 0.065 Uiso calc R 1 1
C C6 0.4443(3) 0.9883(3) 0.21265(11) 0.0443(4) Uani d . 1 1
C C7 0.6314(3) 0.9262(3) 0.23862(12) 0.0550(5) Uani d . 1 1
H H7 0.7384 0.9387 0.1993 0.066 Uiso calc R 1 1
C C8 0.6573(3) 0.8484(3) 0.32022(13) 0.0572(5) Uani d . 1 1
H H8 0.7817 0.8093 0.3363 0.069 Uiso calc R 1 1
C C9 0.4991(3) 0.8257(3) 0.38106(11) 0.0486(4) Uani d . 1 1
H H9 0.5184 0.7738 0.4371 0.058 Uiso calc R 1 1
C C10 0.3179(2) 0.8801(2) 0.35759(10) 0.0400(4) Uani d . 1 1
C C11 0.1845(3) 0.7566(3) 0.49454(10) 0.0460(4) Uani d . 1 1
H H11A 0.2094 0.8342 0.5279 0.055 Uiso calc R 1 1
H H11B 0.2968 0.6338 0.4921 0.055 Uiso calc R 1 1
C C12 0.0001(3) 0.7192(2) 0.53259(10) 0.0427(4) Uani d . 1 1
C C13 -0.1993(3) 0.6253(2) 0.62939(11) 0.0430(4) Uani d . 1 1
C C14 -0.2765(3) 0.5508(2) 0.71406(11) 0.0444(4) Uani d . 1 1
C C15 -0.4706(3) 0.5567(3) 0.72898(13) 0.0577(5) Uani d . 1 1
H H15 -0.5487 0.6074 0.6857 0.069 Uiso calc R 1 1
C C16 -0.5456(3) 0.4863(3) 0.80897(15) 0.0678(6) Uani d . 1 1
H H16 -0.6747 0.4885 0.8203 0.081 Uiso calc R 1 1
C C17 -0.4279(4) 0.4138(3) 0.87090(13) 0.0653(6) Uani d . 1 1
C C18 -0.2365(4) 0.4046(3) 0.85990(12) 0.0590(5) Uani d . 1 1
C C19 -0.1633(3) 0.4763(3) 0.77889(11) 0.0505(5) Uani d . 1 1
H H19 -0.0341 0.4736 0.7683 0.061 Uiso calc R 1 1
C C20 -0.1144(4) 0.3226(4) 0.93077(13) 0.0871(8) Uani d . 1 1
H H20A -0.1727 0.4033 0.9747 0.131 Uiso calc R 1 1
H H20B 0.0176 0.3204 0.9098 0.131 Uiso calc R 1 1
H H20C -0.1096 0.1915 0.9533 0.131 Uiso calc R 1 1
F F1 -0.5067(3) 0.3450(2) 0.94919(8) 0.0999(6) Uani d . 1 1
N N1 -0.1472(2) 0.7432(2) 0.49750(9) 0.0555(4) Uani d . 1 1
N N2 -0.2797(2) 0.6806(2) 0.56191(9) 0.0545(4) Uani d . 1 1
O O1 0.15466(17) 0.86032(18) 0.41174(7) 0.0494(3) Uani d . 1 1
O O2 -0.01882(18) 0.64483(17) 0.61616(7) 0.0440(3) Uani d . 1 1

loop_
_atom_site_aniso_label
_atom_site_aniso_U_11
_atom_site_aniso_U_22
_atom_site_aniso_U_33
_atom_site_aniso_U_12
_atom_site_aniso_U_13
_atom_site_aniso_U_23
C1 0.0433(10) 0.0364(8) 0.0348(8) -0.0165(7) -0.0051(7) -0.0032(6)
C2 0.0467(11) 0.0496(10) 0.0438(10) -0.0229(9) -0.0085(8) -0.0004(8)
C3 0.0602(13) 0.0593(12) 0.0522(11) -0.0256(10) -0.0218(9) 0.0038(9)
C4 0.0791(15) 0.0614(12) 0.0368(10) -0.0317(11) -0.0148(9) 0.0066(8)
C5 0.0635(13) 0.0584(12) 0.0397(10) -0.0297(10) -0.0001(9) 0.0012(8)
C6 0.0482(11) 0.0431(9) 0.0416(9) -0.0203(8) -0.0020(8) -0.0040(7)
C7 0.0457(11) 0.0655(12) 0.0529(11) -0.0267(10) 0.0010(8) -0.0028(9)
C8 0.0449(11) 0.0699(13) 0.0590(12) -0.0262(10) -0.0115(9) -0.0007(10)
C9 0.0493(11) 0.0568(11) 0.0413(9) -0.0225(9) -0.0141(8) 0.0024(8)
C10 0.0416(10) 0.0428(9) 0.0353(8) -0.0175(8) -0.0043(7) -0.0026(7)
C11 0.0509(11) 0.0511(10) 0.0330(9) -0.0198(9) -0.0069(7) 0.0028(7)
C12 0.0540(11) 0.0421(9) 0.0311(8) -0.0189(8) -0.0070(7) -0.0003(7)
C13 0.0476(11) 0.0390(9) 0.0421(10) -0.0176(8) -0.0045(8) -0.0043(7)
C14 0.0532(11) 0.0383(9) 0.0402(9) -0.0188(8) 0.0002(8) -0.0055(7)
C15 0.0552(12) 0.0541(11) 0.0633(13) -0.0235(10) -0.0006(9) -0.0088(9)
C16 0.0651(14) 0.0620(13) 0.0748(15) -0.0338(12) 0.0202(12) -0.0167(11)
C17 0.0882(17) 0.0523(12) 0.0489(12) -0.0346(12) 0.0231(11) -0.0099(9)
C18 0.0824(16) 0.0473(11) 0.0391(10) -0.0205(11) 0.0018(9) -0.0066(8)
C19 0.0581(12) 0.0486(10) 0.0405(10) -0.0197(9) 0.0009(8) -0.0057(8)
C20 0.123(2) 0.0851(17) 0.0403(12) -0.0314(16) -0.0105(13) 0.0024(11)
F1 0.1377(14) 0.0909(10) 0.0602(8) -0.0597(10) 0.0404(8) -0.0094(7)
N1 0.0603(11) 0.0690(11) 0.0386(8) -0.0302(9) -0.0109(7) 0.0055(7)
N2 0.0563(10) 0.0671(10) 0.0434(9) -0.0298(9) -0.0114(7) 0.0031(7)
O1 0.0425(7) 0.0639(8) 0.0348(6) -0.0199(6) -0.0047(5) 0.0066(5)
O2 0.0510(8) 0.0498(7) 0.0314(6) -0.0222(6) -0.0061(5) 0.0010(5)

loop_
_atom_type_symbol
_atom_type_description
_atom_type_scat_dispersion_real
_atom_type_scat_dispersion_imag
_atom_type_scat_source
C C 0.0033 0.0016 'International Tables Vol C Tables 4.2.6.8 and 6.1.1.4'
H H 0.0000 0.0000 'International Tables Vol C Tables 4.2.6.8 and 6.1.1.4'
F F 0.0171 0.0103 'International Tables Vol C Tables 4.2.6.8 and 6.1.1.4'
N N 0.0061 0.0033 'International Tables Vol C Tables 4.2.6.8 and 6.1.1.4'
O O 0.0106 0.0060 'International Tables Vol C Tables 4.2.6.8 and 6.1.1.4'

loop_
_geom_angle_atom_site_label_1
_geom_angle_atom_site_label_2
_geom_angle_atom_site_label_3
_geom_angle
C2 C1 C6 119.18(15)
C2 C1 C10 123.22(15)
C6 C1 C10 117.60(16)
C3 C2 C1 120.36(17)
C3 C2 H2 119.8
C1 C2 H2 119.8
C2 C3 C4 120.63(19)
C2 C3 H3 119.7
C4 C3 H3 119.7
C5 C4 C3 120.33(17)
C5 C4 H4 119.8
C3 C4 H4 119.8
C4 C5 C6 121.17(17)
C4 C5 H5 119.4
C6 C5 H5 119.4
C7 C6 C5 122.32(17)
C7 C6 C1 119.36(16)
C5 C6 C1 118.31(17)
C8 C7 C6 120.77(17)
C8 C7 H7 119.6
C6 C7 H7 119.6
C7 C8 C9 121.02(18)
C7 C8 H8 119.5
C9 C8 H8 119.5
C10 C9 C8 119.62(17)
C10 C9 H9 120.2
C8 C9 H9 120.2
C9 C10 O1 124.18(15)
C9 C10 C1 121.59(16)
O1 C10 C1 114.23(14)
O1 C11 C12 106.29(14)
O1 C11 H11A 110.5
C12 C11 H11A 110.5
O1 C11 H11B 110.5
C12 C11 H11B 110.5
H11A C11 H11B 108.7
N1 C12 O2 113.17(16)
N1 C12 C11 129.27(15)
O2 C12 C11 117.55(15)
N2 C13 O2 112.28(15)
N2 C13 C14 128.39(17)
O2 C13 C14 119.32(15)
C19 C14 C15 119.73(17)
C19 C14 C13 121.76(17)
C15 C14 C13 118.51(18)
C16 C15 C14 119.1(2)
C16 C15 H15 120.4
C14 C15 H15 120.4
C17 C16 C15 119.0(2)
C17 C16 H16 120.5
C15 C16 H16 120.5
C16 C17 F1 117.4(2)
C16 C17 C18 124.44(19)
F1 C17 C18 118.2(2)
C17 C18 C19 115.8(2)
C17 C18 C20 121.8(2)
C19 C18 C20 122.3(2)
C14 C19 C18 121.9(2)
C14 C19 H19 119.0
C18 C19 H19 119.0
C18 C20 H20A 109.5
C18 C20 H20B 109.5
H20A C20 H20B 109.5
C18 C20 H20C 109.5
H20A C20 H20C 109.5
H20B C20 H20C 109.5
C12 N1 N2 105.94(14)
C13 N2 N1 106.37(15)
C10 O1 C11 117.26(13)
C12 O2 C13 102.25(13)

loop_
_geom_bond_atom_site_label_1
_geom_bond_atom_site_label_2
_geom_bond_distance
C1 C2 1.405(2)
C1 C6 1.422(2)
C1 C10 1.426(2)
C2 C3 1.363(2)
C2 H2 0.9300
C3 C4 1.401(3)
C3 H3 0.9300
C4 C5 1.349(3)
C4 H4 0.9300
C5 C6 1.412(2)
C5 H5 0.9300
C6 C7 1.408(3)
C7 C8 1.354(3)
C7 H7 0.9300
C8 C9 1.405(3)
C8 H8 0.9300
C9 C10 1.357(2)
C9 H9 0.9300
C10 O1 1.376(2)
C11 O1 1.418(2)
C11 C12 1.482(2)
C11 H11A 0.9700
C11 H11B 0.9700
C12 N1 1.276(2)
C12 O2 1.3552(19)
C13 N2 1.277(2)
C13 O2 1.371(2)
C13 C14 1.456(2)
C14 C19 1.376(3)
C14 C15 1.393(3)
C15 C16 1.381(3)
C15 H15 0.9300
C16 C17 1.359(3)
C16 H16 0.9300
C17 F1 1.367(2)
C17 C18 1.368(3)
C18 C19 1.393(3)
C18 C20 1.497(3)
C19 H19 0.9300
C20 H20A 0.9600
C20 H20B 0.9600
C20 H20C 0.9600
N1 N2 1.412(2)

loop_
_geom_hbond_atom_site_label_D
_geom_hbond_atom_site_label_H
_geom_hbond_atom_site_label_A
_geom_hbond_site_symmetry_A
_geom_hbond_distance_DH
_geom_hbond_distance_HA
_geom_hbond_distance_DA
_geom_hbond_angle_DHA
C9 H9 N2 1_655 0.93 2.60 3.447(2) 152

loop_
_geom_torsion_atom_site_label_1
_geom_torsion_atom_site_label_2
_geom_torsion_atom_site_label_3
_geom_torsion_atom_site_label_4
_geom_torsion
C6 C1 C2 C3 -0.1(2)
C10 C1 C2 C3 -179.64(16)
C1 C2 C3 C4 0.8(3)
C2 C3 C4 C5 -1.1(3)
C3 C4 C5 C6 0.6(3)
C4 C5 C6 C7 -179.61(19)
C4 C5 C6 C1 0.2(3)
C2 C1 C6 C7 179.40(16)
C10 C1 C6 C7 -1.1(2)
C2 C1 C6 C5 -0.4(2)
C10 C1 C6 C5 179.18(15)
C5 C6 C7 C8 179.28(18)
C1 C6 C7 C8 -0.5(3)
C6 C7 C8 C9 0.6(3)
C7 C8 C9 C10 0.9(3)
C8 C9 C10 O1 178.61(16)
C8 C9 C10 C1 -2.5(3)
C2 C1 C10 C9 -177.89(17)
C6 C1 C10 C9 2.6(2)
C2 C1 C10 O1 1.1(2)
C6 C1 C10 O1 -178.44(14)
O1 C11 C12 N1 10.3(3)
O1 C11 C12 O2 -171.25(13)
N2 C13 C14 C19 172.65(18)
O2 C13 C14 C19 -8.3(2)
N2 C13 C14 C15 -7.5(3)
O2 C13 C14 C15 171.45(15)
C19 C14 C15 C16 -0.3(3)
C13 C14 C15 C16 179.90(16)
C14 C15 C16 C17 0.2(3)
C15 C16 C17 F1 -179.84(17)
C15 C16 C17 C18 -0.1(3)
C16 C17 C18 C19 0.2(3)
F1 C17 C18 C19 179.88(16)
C16 C17 C18 C20 -179.9(2)
F1 C17 C18 C20 -0.2(3)
C15 C14 C19 C18 0.3(3)
C13 C14 C19 C18 -179.86(16)
C17 C18 C19 C14 -0.3(3)
C20 C18 C19 C14 179.80(18)
O2 C12 N1 N2 0.0(2)
C11 C12 N1 N2 178.53(17)
O2 C13 N2 N1 -0.2(2)
C14 C13 N2 N1 178.90(16)
C12 N1 N2 C13 0.1(2)
C9 C10 O1 C11 -7.4(2)
C1 C10 O1 C11 173.68(14)
C12 C11 O1 C10 -168.05(14)
N1 C12 O2 C13 -0.12(19)
C11 C12 O2 C13 -178.81(14)
N2 C13 O2 C12 0.17(18)
C14 C13 O2 C12 -178.98(14)
